data_4034026
loop_
_publ_author_name
'Manabe, Yumehiro'
'Uesaka, Mitsuharu'
'Yoneda, Tomoki'
'Inokuma, Yasuhide'

_publ_section_title
;
 Two-Step Transformation of Aliphatic Polyketones into \p-Conjugated
 Polyimines.
;
_journal_issue 16
_journal_name_full 'The Journal of organic chemistry'
_journal_page_first 9957
_journal_page_last 9964
_journal_paper_doi 10.1021/acs.joc.9b01119
_journal_volume 84
_journal_year 2019
_chemical_formula_moiety 'C21 H32 O6'
_chemical_formula_sum 'C21 H32 O6'
_chemical_formula_weight 380.46
_space_group_crystal_system monoclinic
_space_group_IT_number 14
_space_group_name_Hall '-P 2ybc'
_space_group_name_H-M_alt 'P 1 21/c 1'
_atom_sites_solution_hydrogens geom
_audit_creation_method SHELXL-2018/3
_cell_angle_alpha 90
_cell_angle_beta 96.184(7)
_cell_angle_gamma 90
_cell_formula_units_Z 4
_cell_length_a 31.153(6)
_cell_length_b 6.5006(14)
_cell_length_c 10.454(2)
_cell_measurement_reflns_used 9101
_cell_measurement_temperature 123(2)
_cell_measurement_theta_max 27.47
_cell_measurement_theta_min 1.97
_cell_volume 2104.8(7)
_computing_structure_refinement 'SHELXL-2018/3 (Sheldrick, 2018)'
_computing_structure_solution 'SHELXT 2018/2 (Sheldrick, 2018)'
_diffrn_ambient_temperature 123(2)
_diffrn_detector 'Image Plate'
_diffrn_detector_area_resol_mean 10
_diffrn_detector_type 'Rigaku IP'
_diffrn_measured_fraction_theta_full 0.999
_diffrn_measured_fraction_theta_max 0.998
_diffrn_measurement_device 'four-circle diffractometer'
_diffrn_measurement_device_type RAPID
_diffrn_measurement_method '\w scans'
_diffrn_radiation_monochromator graphite
_diffrn_radiation_probe x-ray
_diffrn_radiation_type MoK\a
_diffrn_radiation_wavelength 0.71075
_diffrn_reflns_av_R_equivalents 0.1296
_diffrn_reflns_av_unetI/netI 0.1125
_diffrn_reflns_Laue_measured_fraction_full 0.999
_diffrn_reflns_Laue_measured_fraction_max 0.998
_diffrn_reflns_limit_h_max 39
_diffrn_reflns_limit_h_min -40
_diffrn_reflns_limit_k_max 8
_diffrn_reflns_limit_k_min -8
_diffrn_reflns_limit_l_max 13
_diffrn_reflns_limit_l_min -13
_diffrn_reflns_number 19104
_diffrn_reflns_point_group_measured_fraction_full 0.999
_diffrn_reflns_point_group_measured_fraction_max 0.998
_diffrn_reflns_theta_full 25.242
_diffrn_reflns_theta_max 27.484
_diffrn_reflns_theta_min 1.973
_diffrn_source 'sealed X-ray tube'
_exptl_absorpt_coefficient_mu 0.087
_exptl_absorpt_correction_T_max 1.0000
_exptl_absorpt_correction_T_min 0.2782
_exptl_absorpt_correction_type multi-scan
_exptl_absorpt_process_details 'ABSCOR(Rigaku, 1995)'
_exptl_crystal_colour colourless
_exptl_crystal_density_diffrn 1.201
_exptl_crystal_density_method 'not measured'
_exptl_crystal_description platelet
_exptl_crystal_F_000 824
_exptl_crystal_size_max 0.520
_exptl_crystal_size_mid 0.220
_exptl_crystal_size_min 0.050
_refine_diff_density_max 0.227
_refine_diff_density_min -0.270
_refine_diff_density_rms 0.053
_refine_ls_extinction_method none
_refine_ls_goodness_of_fit_ref 1.003
_refine_ls_hydrogen_treatment constr
_refine_ls_matrix_type full
_refine_ls_number_parameters 252
_refine_ls_number_reflns 4817
_refine_ls_number_restraints 0
_refine_ls_restrained_S_all 1.003
_refine_ls_R_factor_all 0.1884
_refine_ls_R_factor_gt 0.0842
_refine_ls_shift/su_max 0.000
_refine_ls_shift/su_mean 0.000
_refine_ls_structure_factor_coef Fsqd
_refine_ls_weighting_details 'w=1/[\s^2^(Fo^2^)+(0.1117P)^2^] where P=(Fo^2^+2Fc^2^)/3'
_refine_ls_weighting_scheme calc
_refine_ls_wR_factor_gt 0.1911
_refine_ls_wR_factor_ref 0.2428
_reflns_Friedel_coverage 0.000
_reflns_number_gt 2152
_reflns_number_total 4817
_reflns_threshold_expression 'I > 2\s(I)'
_cod_data_source_file jo9b01119_si_002.cif
_cod_data_source_block texray
_cod_original_cell_volume 2104.7(7)
_cod_original_sg_symbol_H-M 'P 21/c'
_cod_database_code 4034026
_shelx_shelxl_version_number 2018/3
_shelx_space_group_comment
;
The symmetry employed for this shelxl refinement is uniquely defined
by the following loop, which should always be used as a source of
symmetry information in preference to the above space-group names.
They are only intended as comments.
;
_shelx_estimated_absorpt_t_min 0.956
_shelx_estimated_absorpt_t_max 0.996

loop_
_space_group_symop_operation_xyz
'x, y, z'
'-x, y+1/2, -z+1/2'
'-x, -y, -z'
'x, -y-1/2, z-1/2'

loop_
_atom_site_label
_atom_site_type_symbol
_atom_site_fract_x
_atom_site_fract_y
_atom_site_fract_z
_atom_site_U_iso_or_equiv
_atom_site_adp_type
_atom_site_occupancy
_atom_site_site_symmetry_order
_atom_site_calc_flag
_atom_site_refinement_flags_posn
_atom_site_refinement_flags_adp
C1 C 0.52326(15) 0.7203(8) 0.6224(5) 0.0770(15) Uani 1 1 d . .
H1 H 0.503216 0.812508 0.660407 0.115 Uiso 1 1 calc R U
H2 H 0.541100 0.647761 0.691070 0.115 Uiso 1 1 calc R U
H3 H 0.506856 0.620031 0.566739 0.115 Uiso 1 1 calc R U
C2 C 0.55143(13) 0.8423(7) 0.5452(4) 0.0570(11) Uani 1 1 d . .
C3 C 0.58851(12) 0.9593(6) 0.6174(3) 0.0458(9) Uani 1 1 d . .
C4 C 0.62189(12) 0.7981(6) 0.6712(3) 0.0438(9) Uani 1 1 d . .
C5 C 0.65191(12) 0.8518(7) 0.7868(3) 0.0478(10) Uani 1 1 d . .
H4 H 0.636044 0.847307 0.863922 0.057 Uiso 1 1 calc R U
H5 H 0.662562 0.993966 0.777767 0.057 Uiso 1 1 calc R U
C6 C 0.69043(12) 0.7048(7) 0.8059(3) 0.0499(10) Uani 1 1 d . .
H6 H 0.707561 0.735054 0.889108 0.060 Uiso 1 1 calc R U
H7 H 0.679813 0.561564 0.808927 0.060 Uiso 1 1 calc R U
C7 C 0.71901(11) 0.7253(6) 0.6981(3) 0.0419(9) Uani 1 1 d . .
C8 C 0.75169(11) 0.5547(5) 0.6814(3) 0.0403(9) Uani 1 1 d . .
C9 C 0.78703(11) 0.6476(6) 0.6063(3) 0.0413(9) Uani 1 1 d . .
C10 C 0.81337(11) 0.8247(6) 0.6623(4) 0.0426(9) Uani 1 1 d . .
H8 H 0.816783 0.812087 0.757273 0.051 Uiso 1 1 calc R U
H9 H 0.797596 0.954129 0.639903 0.051 Uiso 1 1 calc R U
C11 C 0.85773(11) 0.8372(6) 0.6156(3) 0.0414(9) Uani 1 1 d . .
H10 H 0.854450 0.844274 0.520452 0.050 Uiso 1 1 calc R U
H11 H 0.872127 0.965285 0.648703 0.050 Uiso 1 1 calc R U
C12 C 0.88577(11) 0.6566(6) 0.6581(4) 0.0433(9) Uani 1 1 d . .
C13 C 0.92758(11) 0.6203(6) 0.5957(3) 0.0435(9) Uani 1 1 d . .
C14 C 0.91533(12) 0.5093(6) 0.4657(4) 0.0471(9) Uani 1 1 d . .
C15 C 0.88415(15) 0.3343(6) 0.4612(5) 0.0659(13) Uani 1 1 d . .
H12 H 0.854582 0.388047 0.452507 0.099 Uiso 1 1 calc R U
H13 H 0.889241 0.254099 0.540788 0.099 Uiso 1 1 calc R U
H14 H 0.888147 0.246044 0.387464 0.099 Uiso 1 1 calc R U
C16 C 0.61121(15) 1.0953(7) 0.5240(4) 0.0648(12) Uani 1 1 d . .
H15 H 0.619431 1.010765 0.452972 0.097 Uiso 1 1 calc R U
H16 H 0.637111 1.157041 0.570084 0.097 Uiso 1 1 calc R U
H17 H 0.591496 1.204322 0.489816 0.097 Uiso 1 1 calc R U
C17 C 0.57191(14) 1.0908(7) 0.7230(4) 0.0599(12) Uani 1 1 d . .
H18 H 0.547440 1.174116 0.686095 0.090 Uiso 1 1 calc R U
H19 H 0.595066 1.181392 0.760586 0.090 Uiso 1 1 calc R U
H20 H 0.562592 1.001007 0.790119 0.090 Uiso 1 1 calc R U
C18 C 0.72729(13) 0.3853(6) 0.6016(4) 0.0522(10) Uani 1 1 d . .
H21 H 0.704994 0.326936 0.650174 0.078 Uiso 1 1 calc R U
H22 H 0.747555 0.276823 0.582821 0.078 Uiso 1 1 calc R U
H23 H 0.713735 0.443710 0.520722 0.078 Uiso 1 1 calc R U
C19 C 0.77227(12) 0.4659(6) 0.8089(4) 0.0491(10) Uani 1 1 d . .
H24 H 0.784911 0.577597 0.863559 0.074 Uiso 1 1 calc R U
H25 H 0.794909 0.367861 0.792282 0.074 Uiso 1 1 calc R U
H26 H 0.750170 0.395368 0.852574 0.074 Uiso 1 1 calc R U
C20 C 0.94993(12) 0.8250(7) 0.5704(4) 0.0557(11) Uani 1 1 d . .
H27 H 0.953122 0.907113 0.649495 0.084 Uiso 1 1 calc R U
H28 H 0.932428 0.900939 0.502630 0.084 Uiso 1 1 calc R U
H29 H 0.978487 0.797284 0.543078 0.084 Uiso 1 1 calc R U
C21 C 0.95759(13) 0.4791(8) 0.6798(4) 0.0663(13) Uani 1 1 d . .
H30 H 0.966205 0.546421 0.762440 0.099 Uiso 1 1 calc R U
H31 H 0.983315 0.449865 0.636551 0.099 Uiso 1 1 calc R U
H32 H 0.942603 0.350132 0.694474 0.099 Uiso 1 1 calc R U
O1 O 0.54381(11) 0.8530(6) 0.4292(3) 0.0862(11) Uani 1 1 d . .
O2 O 0.62398(9) 0.6353(4) 0.6170(3) 0.0572(7) Uani 1 1 d . .
O3 O 0.71521(8) 0.8680(4) 0.6236(2) 0.0458(7) Uani 1 1 d . .
O4 O 0.79318(9) 0.5779(4) 0.5015(2) 0.0532(7) Uani 1 1 d . .
O5 O 0.87475(9) 0.5374(4) 0.7391(3) 0.0598(8) Uani 1 1 d . .
O6 O 0.93165(10) 0.5607(5) 0.3715(3) 0.0677(9) Uani 1 1 d . .

loop_
_atom_site_aniso_label
_atom_site_aniso_U_11
_atom_site_aniso_U_22
_atom_site_aniso_U_33
_atom_site_aniso_U_23
_atom_site_aniso_U_13
_atom_site_aniso_U_12
C1 0.066(3) 0.089(4) 0.076(3) 0.000(3) 0.006(3) -0.028(3)
C2 0.046(2) 0.064(3) 0.059(3) -0.009(2) -0.004(2) 0.007(2)
C3 0.045(2) 0.043(2) 0.050(2) -0.0026(18) 0.0078(18) 0.0025(18)
C4 0.047(2) 0.042(2) 0.044(2) -0.0006(18) 0.0102(18) 0.0000(18)
C5 0.046(2) 0.057(3) 0.042(2) -0.0028(19) 0.0088(18) 0.0027(18)
C6 0.052(2) 0.055(3) 0.042(2) 0.0037(19) 0.0027(18) 0.0052(19)
C7 0.045(2) 0.040(2) 0.040(2) -0.0030(18) 0.0003(17) -0.0038(17)
C8 0.0426(19) 0.030(2) 0.048(2) 0.0002(17) 0.0056(17) -0.0021(16)
C9 0.044(2) 0.034(2) 0.046(2) 0.0046(17) 0.0050(18) 0.0095(16)
C10 0.0404(19) 0.031(2) 0.058(2) 0.0036(17) 0.0089(18) 0.0032(16)
C11 0.0406(19) 0.037(2) 0.047(2) 0.0041(17) 0.0050(17) -0.0002(16)
C12 0.044(2) 0.039(2) 0.046(2) 0.0002(18) 0.0018(17) -0.0007(17)
C13 0.0378(19) 0.045(2) 0.047(2) 0.0011(18) 0.0046(17) 0.0022(17)
C14 0.044(2) 0.043(2) 0.055(2) 0.0036(19) 0.0066(18) 0.0060(17)
C15 0.081(3) 0.042(3) 0.078(3) -0.007(2) 0.023(3) -0.005(2)
C16 0.063(3) 0.061(3) 0.071(3) 0.014(2) 0.010(2) 0.001(2)
C17 0.056(2) 0.063(3) 0.061(3) -0.016(2) 0.003(2) 0.014(2)
C18 0.058(2) 0.036(2) 0.063(3) -0.0045(19) 0.008(2) -0.0057(18)
C19 0.046(2) 0.046(2) 0.055(2) 0.012(2) 0.0042(18) -0.0006(18)
C20 0.046(2) 0.063(3) 0.059(2) -0.011(2) 0.012(2) -0.014(2)
C21 0.054(2) 0.089(4) 0.056(2) 0.009(2) 0.006(2) 0.030(2)
O1 0.084(2) 0.123(3) 0.0476(18) -0.003(2) -0.0114(17) -0.008(2)
O2 0.0573(17) 0.0431(17) 0.0699(18) -0.0113(15) 0.0011(14) 0.0028(13)
O3 0.0495(15) 0.0396(16) 0.0484(15) 0.0058(13) 0.0057(12) 0.0043(12)
O4 0.0603(16) 0.0514(18) 0.0494(15) -0.0100(13) 0.0128(13) -0.0072(13)
O5 0.0560(16) 0.0564(19) 0.0701(18) 0.0245(16) 0.0209(15) 0.0117(14)
O6 0.080(2) 0.074(2) 0.0509(17) -0.0003(16) 0.0115(16) -0.0198(17)

loop_
_atom_type_symbol
_atom_type_description
_atom_type_scat_dispersion_real
_atom_type_scat_dispersion_imag
_atom_type_scat_source
C C 0.0033 0.0016 'International Tables Vol C Tables 4.2.6.8 and 6.1.1.4'
H H 0.0000 0.0000 'International Tables Vol C Tables 4.2.6.8 and 6.1.1.4'
O O 0.0106 0.0060 'International Tables Vol C Tables 4.2.6.8 and 6.1.1.4'

loop_
_geom_angle_atom_site_label_1
_geom_angle_atom_site_label_2
_geom_angle_atom_site_label_3
_geom_angle
O1 C2 C1 120.8(4)
O1 C2 C3 121.7(4)
C1 C2 C3 117.5(4)
C2 C3 C17 109.9(3)
C2 C3 C4 106.8(3)
C17 C3 C4 112.6(3)
C2 C3 C16 110.5(3)
C17 C3 C16 110.5(3)
C4 C3 C16 106.5(3)
O2 C4 C5 121.8(4)
O2 C4 C3 119.6(4)
C5 C4 C3 118.5(3)
C4 C5 C6 112.0(3)
C7 C6 C5 111.3(3)
O3 C7 C6 121.4(3)
O3 C7 C8 120.2(3)
C6 C7 C8 118.2(3)
C19 C8 C7 113.3(3)
C19 C8 C18 109.9(3)
C7 C8 C18 106.6(3)
C19 C8 C9 109.7(3)
C7 C8 C9 107.1(3)
C18 C8 C9 110.1(3)
O4 C9 C10 120.3(3)
O4 C9 C8 120.1(3)
C10 C9 C8 119.6(3)
C9 C10 C11 113.3(3)
C12 C11 C10 112.6(3)
O5 C12 C11 120.1(3)
O5 C12 C13 120.7(3)
C11 C12 C13 119.2(3)
C21 C13 C12 110.1(3)
C21 C13 C20 111.1(3)
C12 C13 C20 111.1(3)
C21 C13 C14 107.7(3)
C12 C13 C14 107.7(3)
C20 C13 C14 109.0(3)
O6 C14 C15 121.1(4)
O6 C14 C13 120.2(3)
C15 C14 C13 118.7(3)

loop_
_geom_bond_atom_site_label_1
_geom_bond_atom_site_label_2
_geom_bond_distance
C1 C2 1.484(6)
C2 O1 1.213(5)
C2 C3 1.515(6)
C3 C17 1.530(5)
C3 C4 1.540(5)
C3 C16 1.543(5)
C4 O2 1.206(4)
C4 C5 1.488(5)
C5 C6 1.530(5)
C6 C7 1.515(5)
C7 O3 1.209(4)
C7 C8 1.528(5)
C8 C19 1.528(5)
C8 C18 1.533(5)
C8 C9 1.542(5)
C9 O4 1.220(4)
C9 C10 1.496(5)
C10 C11 1.517(5)
C11 C12 1.502(5)
C12 O5 1.225(4)
C12 C13 1.536(5)
C13 C21 1.520(5)
C13 C20 1.538(5)
C13 C14 1.549(5)
C14 O6 1.204(4)
C14 C15 1.493(6)

loop_
_geom_torsion_atom_site_label_1
_geom_torsion_atom_site_label_2
_geom_torsion_atom_site_label_3
_geom_torsion_atom_site_label_4
_geom_torsion
O1 C2 C3 C17 125.6(4)
C1 C2 C3 C17 -51.7(5)
O1 C2 C3 C4 -112.0(4)
C1 C2 C3 C4 70.7(4)
O1 C2 C3 C16 3.4(6)
C1 C2 C3 C16 -173.9(4)
C2 C3 C4 O2 27.1(4)
C17 C3 C4 O2 147.8(4)
C16 C3 C4 O2 -90.9(4)
C2 C3 C4 C5 -155.2(3)
C17 C3 C4 C5 -34.4(5)
C16 C3 C4 C5 86.8(4)
O2 C4 C5 C6 13.7(5)
C3 C4 C5 C6 -164.0(3)
C4 C5 C6 C7 66.0(4)
C5 C6 C7 O3 13.1(5)
C5 C6 C7 C8 -164.0(3)
O3 C7 C8 C19 145.6(3)
C6 C7 C8 C19 -37.2(4)
O3 C7 C8 C18 -93.3(4)
C6 C7 C8 C18 83.8(4)
O3 C7 C8 C9 24.6(4)
C6 C7 C8 C9 -158.3(3)
C19 C8 C9 O4 118.0(4)
C7 C8 C9 O4 -118.6(4)
C18 C8 C9 O4 -3.0(5)
C19 C8 C9 C10 -62.5(4)
C7 C8 C9 C10 60.9(4)
C18 C8 C9 C10 176.4(3)
O4 C9 C10 C11 -27.1(5)
C8 C9 C10 C11 153.5(3)
C9 C10 C11 C12 -64.8(4)
C10 C11 C12 O5 -11.4(5)
C10 C11 C12 C13 166.7(3)
O5 C12 C13 C21 -20.4(5)
C11 C12 C13 C21 161.4(4)
O5 C12 C13 C20 -144.0(4)
C11 C12 C13 C20 37.9(5)
O5 C12 C13 C14 96.7(4)
C11 C12 C13 C14 -81.4(4)
C21 C13 C14 O6 -104.1(4)
C12 C13 C14 O6 137.2(4)
C20 C13 C14 O6 16.6(5)
C21 C13 C14 C15 74.0(4)
C12 C13 C14 C15 -44.7(5)
C20 C13 C14 C15 -165.3(4)
